data_1506220
loop_
_publ_author_name
'Moorthy, Jarugu Narasimha'
'Venkatakrishnan, Parthasarathy'
'Sengupta, Sanchita'
'Baidya, Mahiuddin'

_publ_section_title
;
 Facile synthesis, fluorescence, and photochromism of novel helical
 pyrones and chromenes.
;
_journal_issue 21
_journal_name_full 'Organic letters'
_journal_page_first 4891
_journal_page_last 4894
_journal_paper_doi 10.1021/ol0619260
_journal_volume 8
_journal_year 2006
_chemical_compound_source synthetic
_chemical_formula_moiety 'C21 H12 O2'
_chemical_formula_sum 'C21 H12 O2'
_chemical_formula_weight 296.31
_chemical_melting_point 225
_chemical_name_systematic
;
 pyran-2-one annulated tetrahelicene RI-2
;
_space_group_IT_number 14
_symmetry_cell_setting monoclinic
_symmetry_space_group_name_Hall '-P 2yab'
_symmetry_space_group_name_H-M 'P 1 21/a 1'
_atom_sites_solution_hydrogens geom
_atom_sites_solution_primary direct
_atom_sites_solution_secondary difmap
_audit_creation_method SHELXL-97
_cell_angle_alpha 90.00
_cell_angle_beta 107.000(2)
_cell_angle_gamma 90.00
_cell_formula_units_Z 4
_cell_length_a 7.3419(7)
_cell_length_b 24.750(2)
_cell_length_c 7.8224(7)
_cell_measurement_reflns_used 165
_cell_measurement_temperature 100(2)
_cell_measurement_theta_max 25
_cell_measurement_theta_min 2.5
_cell_volume 1359.3(2)
_computing_cell_refinement 'Bruker SMART'
_computing_data_collection 'Bruker SMART'
_computing_data_reduction 'Bruker SAINT'
_computing_molecular_graphics 'Ortep-3 for Windows (Farrugia, 1997)'
_computing_publication_material 'WinGX publication routines (Farrugia, 1999)'
_computing_structure_refinement 'Bruker SHELXTL'
_computing_structure_solution 'Bruker SHELXTL'
_diffrn_ambient_temperature 293(2)
_diffrn_measured_fraction_theta_full 0.989
_diffrn_measured_fraction_theta_max 0.989
_diffrn_radiation_monochromator graphite
_diffrn_radiation_source 'fine-focus sealed tube'
_diffrn_radiation_type MoK\a
_diffrn_radiation_wavelength 0.71073
_diffrn_reflns_av_R_equivalents 0.0350
_diffrn_reflns_av_sigmaI/netI 0.0404
_diffrn_reflns_limit_h_max 9
_diffrn_reflns_limit_h_min -9
_diffrn_reflns_limit_k_max 26
_diffrn_reflns_limit_k_min -33
_diffrn_reflns_limit_l_max 10
_diffrn_reflns_limit_l_min -10
_diffrn_reflns_number 8961
_diffrn_reflns_theta_full 28.33
_diffrn_reflns_theta_max 28.33
_diffrn_reflns_theta_min 2.72
_exptl_absorpt_coefficient_mu 0.092
_exptl_absorpt_correction_T_max 0.9908
_exptl_absorpt_correction_T_min 0.9908
_exptl_crystal_colour yellow
_exptl_crystal_density_diffrn 1.448
_exptl_crystal_density_method 'not measured'
_exptl_crystal_description plates
_exptl_crystal_F_000 616
_exptl_crystal_recrystallization_method Evaporation
_exptl_crystal_size_max 0.12
_exptl_crystal_size_mid 0.10
_exptl_crystal_size_min 0.09
_refine_diff_density_max 0.471
_refine_diff_density_min -0.455
_refine_diff_density_rms 0.090
_refine_ls_extinction_method none
_refine_ls_goodness_of_fit_ref 1.151
_refine_ls_hydrogen_treatment mixed
_refine_ls_matrix_type full
_refine_ls_number_parameters 208
_refine_ls_number_reflns 3353
_refine_ls_number_restraints 0
_refine_ls_restrained_S_all 1.151
_refine_ls_R_factor_all 0.0815
_refine_ls_R_factor_gt 0.0570
_refine_ls_shift/su_max 0.000
_refine_ls_shift/su_mean 0.000
_refine_ls_structure_factor_coef Fsqd
_refine_ls_weighting_details 'calc w=1/[\s^2^(Fo^2^)+(0.0388P)^2^+2.3140P] where P=(Fo^2^+2Fc^2^)/3'
_refine_ls_weighting_scheme calc
_refine_ls_wR_factor_gt 0.1235
_refine_ls_wR_factor_ref 0.1634
_reflns_number_gt 2650
_reflns_number_total 3353
_reflns_threshold_expression >2sigma(I)
_cod_data_source_file ol0619260si20060904_021321.cif
_cod_data_source_block 2
_cod_original_sg_symbol_H-M P21/a
_cod_database_code 1506220

loop_
_symmetry_equiv_pos_as_xyz
'x, y, z'
'-x+1/2, y+1/2, -z'
'-x, -y, -z'
'x-1/2, -y-1/2, z'

loop_
_atom_site_label
_atom_site_type_symbol
_atom_site_fract_x
_atom_site_fract_y
_atom_site_fract_z
_atom_site_U_iso_or_equiv
_atom_site_adp_type
_atom_site_occupancy
_atom_site_symmetry_multiplicity
_atom_site_calc_flag
_atom_site_refinement_flags
O1 O 0.6949(2) 0.46260(6) 0.2004(2) 0.0186(4) Uani 1 1 d .
O2 O 0.5986(2) 0.39852(7) -0.0024(2) 0.0229(4) Uani 1 1 d .
C13 C 0.8723(3) 0.61438(9) 0.6131(3) 0.0175(5) Uani 1 1 d .
C4 C 0.6915(3) 0.44926(9) 0.5069(3) 0.0180(5) Uani 1 1 d .
C6 C 0.7875(3) 0.52485(10) 0.7122(3) 0.0183(5) Uani 1 1 d .
C8 C 0.7851(3) 0.53447(9) 0.4018(3) 0.0174(5) Uani 1 1 d .
H8 H 0.8092 0.5544 0.3099 0.021 Uiso 1 1 calc R
C12 C 0.9383(3) 0.62936(9) 0.7947(3) 0.0179(5) Uani 1 1 d .
C11 C 0.9154(3) 0.59377(10) 0.9321(3) 0.0204(5) Uani 1 1 d .
H11 H 0.9565 0.6047 1.0510 0.024 Uiso 1 1 calc R
C10 C 0.8346(3) 0.54456(10) 0.8901(3) 0.0201(5) Uani 1 1 d .
H10 H 0.8096 0.5234 0.9789 0.024 Uiso 1 1 calc R
C5 C 0.7253(3) 0.47140(9) 0.6746(3) 0.0188(5) Uani 1 1 d .
H5 H 0.7064 0.4502 0.7661 0.023 Uiso 1 1 calc R
C2 C 0.5983(3) 0.37681(9) 0.2929(3) 0.0202(5) Uani 1 1 d .
H2 H 0.5575 0.3414 0.2658 0.024 Uiso 1 1 calc R
C7 C 0.8121(3) 0.55874(9) 0.5705(3) 0.0154(4) Uani 1 1 d .
C17 C 1.0312(3) 0.67990(10) 0.8473(3) 0.0211(5) Uani 1 1 d .
H17 H 1.0744 0.6888 0.9679 0.025 Uiso 1 1 calc R
C9 C 0.7240(3) 0.48230(9) 0.3710(3) 0.0173(5) Uani 1 1 d .
C21 C 0.7599(3) 0.65301(9) 0.2994(3) 0.0185(5) Uani 1 1 d .
H21 H 0.6817 0.6232 0.2604 0.022 Uiso 1 1 calc R
C1 C 0.6273(3) 0.41126(9) 0.1520(3) 0.0188(5) Uani 1 1 d .
C24 C 0.9789(3) 0.74484(9) 0.4107(3) 0.0205(5) Uani 1 1 d .
H24 H 1.0524 0.7757 0.4474 0.025 Uiso 1 1 calc R
C3 C 0.6286(3) 0.39472(9) 0.4601(3) 0.0193(5) Uani 1 1 d .
H3 H 0.6090 0.3717 0.5470 0.023 Uiso 1 1 calc R
C20 C 0.8709(3) 0.65596(9) 0.4807(3) 0.0165(4) Uani 1 1 d .
C19 C 0.9723(3) 0.70506(10) 0.5380(3) 0.0202(5) Uani 1 1 d .
C23 C 0.8793(3) 0.73894(10) 0.2345(3) 0.0230(5) Uani 1 1 d .
H23 H 0.8876 0.7651 0.1517 0.028 Uiso 1 1 calc R
C22 C 0.7652(3) 0.69342(10) 0.1795(3) 0.0210(5) Uani 1 1 d .
H22 H 0.6920 0.6903 0.0608 0.025 Uiso 1 1 calc R
C18 C 1.0574(3) 0.71513(10) 0.7235(3) 0.0204(5) Uani 1 1 d .
H18 H 1.1311 0.7459 0.7600 0.024 Uiso 1 1 calc R

loop_
_atom_site_aniso_label
_atom_site_aniso_U_11
_atom_site_aniso_U_22
_atom_site_aniso_U_33
_atom_site_aniso_U_23
_atom_site_aniso_U_13
_atom_site_aniso_U_12
O1 0.0210(8) 0.0173(8) 0.0172(8) -0.0018(6) 0.0053(6) -0.0024(6)
O2 0.0231(9) 0.0239(9) 0.0199(8) -0.0050(7) 0.0034(7) -0.0030(7)
C13 0.0113(10) 0.0203(11) 0.0213(11) -0.0012(9) 0.0051(8) 0.0015(8)
C4 0.0127(10) 0.0199(11) 0.0216(11) 0.0027(9) 0.0052(9) 0.0011(8)
C6 0.0142(10) 0.0215(11) 0.0198(11) 0.0014(9) 0.0060(8) 0.0033(9)
C8 0.0135(10) 0.0185(11) 0.0206(11) 0.0033(9) 0.0058(8) -0.0002(8)
C12 0.0141(10) 0.0198(11) 0.0194(11) -0.0017(9) 0.0043(8) 0.0040(8)
C11 0.0197(11) 0.0249(12) 0.0153(10) -0.0006(9) 0.0031(9) 0.0061(9)
C10 0.0182(11) 0.0231(12) 0.0208(11) 0.0048(9) 0.0086(9) 0.0047(9)
C5 0.0158(11) 0.0198(11) 0.0215(11) 0.0067(9) 0.0070(9) 0.0024(9)
C2 0.0182(11) 0.0152(11) 0.0266(12) -0.0005(9) 0.0059(9) -0.0005(8)
C7 0.0112(10) 0.0201(11) 0.0145(10) 0.0026(8) 0.0033(8) 0.0048(8)
C17 0.0186(11) 0.0226(12) 0.0211(11) -0.0049(9) 0.0042(9) 0.0047(9)
C9 0.0131(10) 0.0213(11) 0.0174(10) 0.0002(9) 0.0044(8) 0.0032(8)
C21 0.0172(11) 0.0168(11) 0.0216(11) -0.0011(9) 0.0059(9) 0.0016(8)
C1 0.0138(10) 0.0178(11) 0.0229(11) -0.0023(9) 0.0026(9) -0.0004(8)
C24 0.0173(11) 0.0144(11) 0.0290(13) 0.0013(9) 0.0055(9) -0.0005(8)
C3 0.0167(11) 0.0184(11) 0.0231(11) 0.0040(9) 0.0064(9) -0.0001(9)
C20 0.0132(10) 0.0188(11) 0.0187(11) -0.0006(9) 0.0066(8) 0.0021(8)
C19 0.0135(10) 0.0211(11) 0.0263(12) -0.0024(9) 0.0064(9) 0.0018(9)
C23 0.0204(12) 0.0229(12) 0.0289(13) 0.0052(10) 0.0121(10) 0.0027(9)
C22 0.0192(11) 0.0228(12) 0.0211(11) 0.0001(9) 0.0061(9) 0.0034(9)
C18 0.0154(10) 0.0181(11) 0.0260(12) -0.0037(9) 0.0034(9) -0.0006(8)

loop_
_atom_type_symbol
_atom_type_description
_atom_type_scat_dispersion_real
_atom_type_scat_dispersion_imag
_atom_type_scat_source
C C 0.0033 0.0016 'International Tables Vol C Tables 4.2.6.8 and 6.1.1.4'
H H 0.0000 0.0000 'International Tables Vol C Tables 4.2.6.8 and 6.1.1.4'
O O 0.0106 0.0060 'International Tables Vol C Tables 4.2.6.8 and 6.1.1.4'

loop_
_geom_angle_atom_site_label_1
_geom_angle_atom_site_label_2
_geom_angle_atom_site_label_3
_geom_angle
C1 O1 C9 122.31(18)
C12 C13 C7 118.2(2)
C12 C13 C20 117.3(2)
C7 C13 C20 124.5(2)
C5 C4 C9 117.6(2)
C5 C4 C3 124.9(2)
C9 C4 C3 117.6(2)
C5 C6 C10 120.1(2)
C5 C6 C7 119.5(2)
C10 C6 C7 120.3(2)
C9 C8 C7 121.2(2)
C13 C12 C17 121.0(2)
C13 C12 C11 120.8(2)
C17 C12 C11 118.2(2)
C10 C11 C12 120.6(2)
C11 C10 C6 120.8(2)
C4 C5 C6 122.2(2)
C3 C2 C1 121.8(2)
C8 C7 C6 117.2(2)
C8 C7 C13 124.6(2)
C6 C7 C13 118.1(2)
C18 C17 C12 120.9(2)
C8 C9 O1 117.1(2)
C8 C9 C4 122.2(2)
O1 C9 C4 120.7(2)
C22 C21 C20 121.4(2)
O2 C1 O1 117.4(2)
O2 C1 C2 125.7(2)
O1 C1 C2 116.9(2)
C23 C24 C19 121.3(2)
C2 C3 C4 120.6(2)
C21 C20 C19 116.9(2)
C21 C20 C13 123.9(2)
C19 C20 C13 118.9(2)
C24 C19 C18 120.1(2)
C24 C19 C20 119.7(2)
C18 C19 C20 120.1(2)
C24 C23 C22 119.6(2)
C21 C22 C23 120.6(2)
C17 C18 C19 120.2(2)

loop_
_geom_bond_atom_site_label_1
_geom_bond_atom_site_label_2
_geom_bond_distance
O1 C1 1.376(3)
O1 C9 1.377(3)
O2 C1 1.206(3)
C13 C12 1.410(3)
C13 C7 1.455(3)
C13 C20 1.458(3)
C4 C5 1.375(3)
C4 C9 1.416(3)
C4 C3 1.439(3)
C6 C5 1.402(3)
C6 C10 1.418(3)
C6 C7 1.443(3)
C8 C9 1.365(3)
C8 C7 1.410(3)
C12 C17 1.427(3)
C12 C11 1.437(3)
C11 C10 1.352(3)
C2 C3 1.336(3)
C2 C1 1.458(3)
C17 C18 1.357(3)
C21 C22 1.380(3)
C21 C20 1.416(3)
C24 C23 1.366(3)
C24 C19 1.411(3)
C20 C19 1.427(3)
C19 C18 1.425(3)
C23 C22 1.395(3)

loop_
_cod_related_entry_id
_cod_related_entry_code
_cod_related_entry_database
1 21151922 ChemSpider
